data_1519814
loop_
_publ_author_name
'Huth, Susanne L.'
'Hursthouse, Michael B.'

_publ_section_title
;
 2-Hydroxymethyl-1,4-benzodioxan
;
_journal_name_full 'Crystal Structure Report Archive'
_journal_page_first 365
_journal_year 2007
_chemical_formula_sum 'C9 H10 O3'
_chemical_formula_weight 166.17
_space_group_IT_number 88
_symmetry_cell_setting tetragonal
_symmetry_space_group_name_Hall '-I 4ad'
_symmetry_space_group_name_H-M 'I 41/a :2'
_atom_sites_solution_hydrogens geom
_atom_sites_solution_primary direct
_atom_sites_solution_secondary difmap
_cell_angle_alpha 90.00
_cell_angle_beta 90.00
_cell_angle_gamma 90.00
_cell_formula_units_Z 16
_cell_length_a 22.5496(4)
_cell_length_b 22.5496(4)
_cell_length_c 6.3581(2)
_cell_measurement_reflns_used 6355
_cell_measurement_temperature 120(2)
_cell_measurement_theta_max 27.48
_cell_measurement_theta_min 2.91
_cell_volume 3233.00(13)
_computing_cell_refinement 'DENZO (Otwinowski & Minor, 1997) & COLLECT (Hooft, R.W.W., 1998)'
_computing_data_collection 'COLLECT (Hooft, R.W.W., 1998)'
_computing_data_reduction 'DENZO (Otwinowski & Minor, 1997) & COLLECT (Hooft, R.W.W., 1998)'
_computing_structure_refinement 'SHELXL-97 (Sheldrick, 1997)'
_computing_structure_solution 'SHELXS-97 (Sheldrick, 1997)'
_diffrn_ambient_temperature 120(2)
_diffrn_detector_area_resol_mean 9.091
_diffrn_measured_fraction_theta_full 0.998
_diffrn_measured_fraction_theta_max 0.998
_diffrn_measurement_device_type 'Bruker-Nonius Roper CCD camera on \k-goniostat'
_diffrn_measurement_method '\f & \w scans'
_diffrn_radiation_monochromator graphite
_diffrn_radiation_source 'Bruker-Nonius FR591 rotating anode'
_diffrn_radiation_type MoK\a
_diffrn_radiation_wavelength 0.71073
_diffrn_reflns_av_R_equivalents 0.0690
_diffrn_reflns_av_sigmaI/netI 0.0530
_diffrn_reflns_limit_h_max 29
_diffrn_reflns_limit_h_min -28
_diffrn_reflns_limit_k_max 29
_diffrn_reflns_limit_k_min -29
_diffrn_reflns_limit_l_max 7
_diffrn_reflns_limit_l_min -8
_diffrn_reflns_number 13180
_diffrn_reflns_theta_full 27.48
_diffrn_reflns_theta_max 27.48
_diffrn_reflns_theta_min 3.33
_exptl_absorpt_coefficient_mu 0.103
_exptl_absorpt_correction_T_max 0.9878
_exptl_absorpt_correction_T_min 0.9699
_exptl_absorpt_correction_type multi-scan
_exptl_absorpt_process_details 'SADABS 2007/2 (Sheldrick, G.M., 2007)'
_exptl_crystal_colour colourless
_exptl_crystal_density_diffrn 1.366
_exptl_crystal_density_method 'not measured'
_exptl_crystal_description 'cut rod'
_exptl_crystal_F_000 1408
_exptl_crystal_size_max 0.30
_exptl_crystal_size_mid 0.12
_exptl_crystal_size_min 0.12
_refine_diff_density_max 0.227
_refine_diff_density_min -0.178
_refine_diff_density_rms 0.050
_refine_ls_extinction_coef 0.0019(5)
_refine_ls_extinction_expression Fc^*^=kFc[1+0.001xFc^2^\l^3^/sin(2\q)]^-1/4^
_refine_ls_extinction_method SHELXL
_refine_ls_goodness_of_fit_ref 1.052
_refine_ls_hydrogen_treatment mixed
_refine_ls_matrix_type full
_refine_ls_number_parameters 114
_refine_ls_number_reflns 1858
_refine_ls_number_restraints 0
_refine_ls_restrained_S_all 1.052
_refine_ls_R_factor_all 0.0720
_refine_ls_R_factor_gt 0.0467
_refine_ls_shift/su_max 0.000
_refine_ls_shift/su_mean 0.000
_refine_ls_structure_factor_coef Fsqd
_refine_ls_weighting_details 'calc w=1/[\s^2^(Fo^2^)+(0.0509P)^2^+1.9821P] where P=(Fo^2^+2Fc^2^)/3'
_refine_ls_weighting_scheme calc
_refine_ls_wR_factor_gt 0.1089
_refine_ls_wR_factor_ref 0.1221
_reflns_number_gt 1345
_reflns_number_total 1858
_reflns_threshold_expression >2sigma(I)
_cod_data_source_file eCrystal-365.cif
_cod_data_source_block 2007may0002
_cod_depositor_comments
;
Citation :
Sample, Donated and Huth, Susanne L. and Hursthouse, Michael B. (2007) 
University of Southampton, Crystal Structure Report Archive. 
(doi:10.5258/ecrystals/365)

More at:
http://ecrystals.chem.soton.ac.uk/365/

The following automatic conversions were performed:

'_symmetry_cell_setting' value 'Tetragonal' changed to 'tetragonal'
according to the built-in table from CIF Core dictionary named
'cif_core.dic' version 2.4.1 from 2010-06-29.

Automatic conversion script
Id: cif_fix_values 3392 2015-05-12 13:50:21Z andrius 
;
_cod_original_sg_symbol_H-M I4(1)/a
_cod_database_code 1519814

loop_
_symmetry_equiv_pos_as_xyz
'x, y, z'
'-x+1/2, -y, z+1/2'
'-y+3/4, x+1/4, z+1/4'
'y+3/4, -x+3/4, z+3/4'
'x+1/2, y+1/2, z+1/2'
'-x+1, -y+1/2, z+1'
'-y+5/4, x+3/4, z+3/4'
'y+5/4, -x+5/4, z+5/4'
'-x, -y, -z'
'x-1/2, y, -z-1/2'
'y-3/4, -x-1/4, -z-1/4'
'-y-3/4, x-3/4, -z-3/4'
'-x+1/2, -y+1/2, -z+1/2'
'x, y+1/2, -z'
'y-1/4, -x+1/4, -z+1/4'
'-y-1/4, x-1/4, -z-1/4'

loop_
_atom_site_label
_atom_site_type_symbol
_atom_site_fract_x
_atom_site_fract_y
_atom_site_fract_z
_atom_site_U_iso_or_equiv
_atom_site_adp_type
_atom_site_occupancy
_atom_site_symmetry_multiplicity
_atom_site_calc_flag
_atom_site_refinement_flags
_atom_site_disorder_assembly
_atom_site_disorder_group
C1 C 0.28376(8) 0.37356(8) 0.4042(3) 0.0269(4) Uani 1 1 d . . .
H1A H 0.3256 0.3818 0.4412 0.032 Uiso 1 1 calc R . .
H1B H 0.2614 0.4112 0.4130 0.032 Uiso 1 1 calc R . .
C2 C 0.28035(7) 0.34934(7) 0.1833(3) 0.0228(4) Uani 1 1 d . . .
H2 H 0.2992 0.3092 0.1815 0.027 Uiso 1 1 calc R . .
C3 C 0.18549(7) 0.31455(7) 0.2780(3) 0.0213(4) Uani 1 1 d . . .
C4 C 0.13048(7) 0.29167(7) 0.2232(3) 0.0265(4) Uani 1 1 d . . .
H4 H 0.1158 0.2971 0.0845 0.032 Uiso 1 1 calc R . .
C5 C 0.09690(8) 0.26098(8) 0.3694(3) 0.0300(4) Uani 1 1 d . . .
H5 H 0.0593 0.2453 0.3308 0.036 Uiso 1 1 calc R . .
C6 C 0.11819(8) 0.25309(8) 0.5726(3) 0.0309(4) Uani 1 1 d . . .
H6 H 0.0955 0.2313 0.6720 0.037 Uiso 1 1 calc R . .
C7 C 0.17237(8) 0.27692(7) 0.6304(3) 0.0272(4) Uani 1 1 d . . .
H7 H 0.1867 0.2718 0.7697 0.033 Uiso 1 1 calc R . .
C8 C 0.20580(7) 0.30840(7) 0.4843(3) 0.0222(4) Uani 1 1 d . . .
C9 C 0.31006(8) 0.38731(7) 0.0188(3) 0.0255(4) Uani 1 1 d . . .
H9A H 0.3532 0.3883 0.0471 0.031 Uiso 1 1 calc R . .
H9B H 0.3042 0.3688 -0.1209 0.031 Uiso 1 1 calc R . .
O1 O 0.25925(5) 0.33117(5) 0.54950(18) 0.0281(3) Uani 1 1 d . . .
O2 O 0.21848(5) 0.34293(5) 0.12580(16) 0.0237(3) Uani 1 1 d . . .
O3 O 0.28831(6) 0.44636(5) 0.0123(2) 0.0300(3) Uani 1 1 d . . .
H1O H 0.2566(11) 0.4475(10) -0.067(4) 0.059(7) Uiso 1 1 d . . .

loop_
_atom_site_aniso_label
_atom_site_aniso_U_11
_atom_site_aniso_U_22
_atom_site_aniso_U_33
_atom_site_aniso_U_23
_atom_site_aniso_U_13
_atom_site_aniso_U_12
C1 0.0294(9) 0.0301(10) 0.0213(9) 0.0017(7) -0.0011(7) -0.0076(7)
C2 0.0194(8) 0.0251(9) 0.0239(8) -0.0019(7) -0.0011(7) 0.0007(7)
C3 0.0218(8) 0.0179(8) 0.0243(9) -0.0003(6) 0.0030(7) 0.0019(7)
C4 0.0230(9) 0.0262(9) 0.0302(9) -0.0025(7) -0.0014(7) 0.0033(7)
C5 0.0204(9) 0.0270(9) 0.0424(11) -0.0059(8) 0.0056(8) -0.0008(7)
C6 0.0293(10) 0.0243(9) 0.0392(11) -0.0007(8) 0.0148(8) -0.0007(7)
C7 0.0320(10) 0.0249(9) 0.0247(9) -0.0011(7) 0.0071(7) 0.0034(7)
C8 0.0219(9) 0.0204(8) 0.0243(8) -0.0035(7) 0.0008(7) 0.0022(7)
C9 0.0255(9) 0.0273(9) 0.0237(9) 0.0002(7) -0.0004(7) -0.0017(7)
O1 0.0300(7) 0.0334(7) 0.0207(6) 0.0030(5) -0.0033(5) -0.0080(5)
O2 0.0211(6) 0.0282(7) 0.0218(6) 0.0027(5) -0.0021(5) -0.0031(5)
O3 0.0338(8) 0.0230(7) 0.0331(7) 0.0018(5) -0.0080(6) -0.0040(5)

loop_
_atom_type_symbol
_atom_type_description
_atom_type_scat_dispersion_real
_atom_type_scat_dispersion_imag
_atom_type_scat_source
C C 0.0033 0.0016 'International Tables Vol C Tables 4.2.6.8 and 6.1.1.4'
H H 0.0000 0.0000 'International Tables Vol C Tables 4.2.6.8 and 6.1.1.4'
O O 0.0106 0.0060 'International Tables Vol C Tables 4.2.6.8 and 6.1.1.4'

loop_
_geom_angle_atom_site_label_1
_geom_angle_atom_site_label_2
_geom_angle_atom_site_label_3
_geom_angle
_geom_angle_site_symmetry_1
_geom_angle_site_symmetry_3
O1 C1 C2 109.72(14) . .
O1 C1 H1A 109.7 . .
C2 C1 H1A 109.7 . .
O1 C1 H1B 109.7 . .
C2 C1 H1B 109.7 . .
H1A C1 H1B 108.2 . .
O2 C2 C9 108.01(13) . .
O2 C2 C1 108.67(13) . .
C9 C2 C1 114.66(14) . .
O2 C2 H2 108.4 . .
C9 C2 H2 108.4 . .
C1 C2 H2 108.4 . .
O2 C3 C4 118.61(14) . .
O2 C3 C8 121.91(14) . .
C4 C3 C8 119.47(15) . .
C5 C4 C3 120.42(16) . .
C5 C4 H4 119.8 . .
C3 C4 H4 119.8 . .
C4 C5 C6 119.95(16) . .
C4 C5 H5 120.0 . .
C6 C5 H5 120.0 . .
C7 C6 C5 120.14(16) . .
C7 C6 H6 119.9 . .
C5 C6 H6 119.9 . .
C6 C7 C8 119.92(16) . .
C6 C7 H7 120.0 . .
C8 C7 H7 120.0 . .
O1 C8 C7 117.67(14) . .
O1 C8 C3 122.28(14) . .
C7 C8 C3 120.02(15) . .
O3 C9 C2 113.51(14) . .
O3 C9 H9A 108.9 . .
C2 C9 H9A 108.9 . .
O3 C9 H9B 108.9 . .
C2 C9 H9B 108.9 . .
H9A C9 H9B 107.7 . .
C8 O1 C1 113.03(12) . .
C3 O2 C2 112.88(12) . .
C9 O3 H1O 109.0(16) . .

loop_
_geom_bond_atom_site_label_1
_geom_bond_atom_site_label_2
_geom_bond_distance
_geom_bond_site_symmetry_2
C1 O1 1.440(2) .
C1 C2 1.509(2) .
C1 H1A 0.9900 .
C1 H1B 0.9900 .
C2 O2 1.4494(19) .
C2 C9 1.509(2) .
C2 H2 1.0000 .
C3 O2 1.3782(19) .
C3 C4 1.388(2) .
C3 C8 1.396(2) .
C4 C5 1.384(3) .
C4 H4 0.9500 .
C5 C6 1.390(3) .
C5 H5 0.9500 .
C6 C7 1.384(2) .
C6 H6 0.9500 .
C7 C8 1.391(2) .
C7 H7 0.9500 .
C8 O1 1.3741(19) .
C9 O3 1.420(2) .
C9 H9A 0.9900 .
C9 H9B 0.9900 .
O3 H1O 0.87(3) .

loop_
_geom_hbond_atom_site_label_D
_geom_hbond_atom_site_label_H
_geom_hbond_atom_site_label_A
_geom_hbond_distance_DH
_geom_hbond_distance_HA
_geom_hbond_distance_DA
_geom_hbond_angle_DHA
_geom_hbond_site_symmetry_A
O3 H1O O3 0.87(3) 1.77(3) 2.6355(14) 171(2) 4_454
